data_4320996
loop_
_publ_author_name
'Samina Rashid'
'Scott S. Turner'
'Peter Day'
'Mark E. Light'
'Michael B. Hursthouse'

_publ_section_title
;
 Molecular Charge-Transfer Salt of BEDT-TTF
 [Bis(ethylenedithio)tetrathiafulvalene] with the Oxalate-Bridged Dimeric
 Anion [Fe2(C2O4)5]4-
;
_journal_name_full 'Inorganic Chemistry'
_journal_page_first 2426
_journal_page_last 2428
_journal_paper_doi 10.1021/ic991409w
_journal_volume 39
_journal_year 2000
_chemical_formula_sum 'C15 H14 Cl1.25 O S12'
_chemical_formula_weight 639.29
_chemical_name_systematic
;
  ?
;
_space_group_IT_number 2
_symmetry_cell_setting triclinic
_symmetry_space_group_name_Hall '-P 1'
_symmetry_space_group_name_H-M 'P -1'
_atom_sites_solution_hydrogens geom
_atom_sites_solution_primary direct
_atom_sites_solution_secondary difmap
_audit_creation_method SHELXL-97
_cell_angle_alpha 86.22(3)
_cell_angle_beta 81.85(3)
_cell_angle_gamma 81.73(3)
_cell_formula_units_Z 2
_cell_length_a 7.5088(15)
_cell_length_b 10.242(2)
_cell_length_c 15.402(3)
_cell_measurement_reflns_used 11914
_cell_measurement_temperature 150(2)
_cell_measurement_theta_max 22.5
_cell_measurement_theta_min 2.01
_cell_volume 1159.1(4)
_computing_cell_refinement 'DENZO, COLLECT'
_computing_data_reduction 'DENZO, COLLECT'
_computing_molecular_graphics 'CAMERON (Watkin, Pearce 1995)'
_computing_structure_refinement 'SHELXL-97 (Sheldrick, 1997)'
_computing_structure_solution 'SHELXS-97 (Sheldrick, 1990)'
_diffrn_ambient_temperature 150(2)
_diffrn_detector_area_resol_mean 9.091
_diffrn_measured_fraction_theta_full 0.994
_diffrn_measured_fraction_theta_max 0.994
_diffrn_measurement_device_type 'Nonius KappaCCD Area Detector'
_diffrn_measurement_method 'Phi and Omega scans to fill Ewald Sphere'
_diffrn_radiation_monochromator graphite
_diffrn_radiation_source 'Nonius FR591 rotating anode'
_diffrn_radiation_type MoK\a
_diffrn_radiation_wavelength 0.71073
_diffrn_reflns_av_R_equivalents 0.0463
_diffrn_reflns_av_sigmaI/netI 0.0342
_diffrn_reflns_limit_h_max 7
_diffrn_reflns_limit_h_min -8
_diffrn_reflns_limit_k_max 10
_diffrn_reflns_limit_k_min -11
_diffrn_reflns_limit_l_max 16
_diffrn_reflns_limit_l_min -16
_diffrn_reflns_number 11876
_diffrn_reflns_theta_full 22.50
_diffrn_reflns_theta_max 22.50
_diffrn_reflns_theta_min 2.01
_exptl_absorpt_coefficient_mu 1.285
_exptl_absorpt_correction_T_max 0.902
_exptl_absorpt_correction_T_min 0.817
_exptl_absorpt_correction_type multi-scan
_exptl_crystal_colour black
_exptl_crystal_density_diffrn 1.832
_exptl_crystal_density_method 'not measured'
_exptl_crystal_description plate
_exptl_crystal_F_000 651
_exptl_crystal_size_max 0.2
_exptl_crystal_size_mid 0.2
_exptl_crystal_size_min 0.05
_refine_diff_density_max 0.547
_refine_diff_density_min -0.649
_refine_diff_density_rms 0.110
_refine_ls_extinction_method none
_refine_ls_goodness_of_fit_ref 2.261
_refine_ls_hydrogen_treatment mixed
_refine_ls_matrix_type full
_refine_ls_number_parameters 290
_refine_ls_number_reflns 3016
_refine_ls_number_restraints 0
_refine_ls_restrained_S_all 2.261
_refine_ls_R_factor_all 0.0598
_refine_ls_R_factor_gt 0.0573
_refine_ls_shift/su_max 0.107
_refine_ls_shift/su_mean 0.015
_refine_ls_structure_factor_coef Fsqd
_refine_ls_weighting_details 'calc w=1/[\s^2^(Fo^2^)+(0.1000P)^2^+0.0000P] where P=(Fo^2^+2Fc^2^)/3'
_refine_ls_weighting_scheme calc
_refine_ls_wR_factor_gt 0.2584
_refine_ls_wR_factor_ref 0.2598
_reflns_number_gt 2863
_reflns_number_total 3016
_reflns_threshold_expression >2sigma(I)
_cod_data_source_file ic991409w.cif
_cod_data_source_block s92
_cod_depositor_comments
;
The following automatic conversions were performed:

'_symmetry_cell_setting' value 'Triclinic' changed to 'triclinic'
according to the built-in table from CIF Core dictionary named
'cif_core.dic' version 2.4.1 from 2010-06-29.

Automatic conversion script
Id: cif_fix_values 1646 2011-03-28 12:23:43Z adriana 

The following automatic conversions were performed:

'_exptl_absorpt_correction_type' value 'multi-scans' was replaced
with the value 'multi-scan' as specified in the replacement file
'src/cod-tools/trunk/data/replacement-values/replacement_values.lst'.

Automatic conversion script
Id: cif_fix_values 5376 2017-05-30 11:51:03Z andrius 
;
_cod_original_cell_volume 1159.0(4)
_cod_database_code 4320996

loop_
_symmetry_equiv_pos_as_xyz
'x, y, z'
'-x, -y, -z'

loop_
_atom_site_label
_atom_site_type_symbol
_atom_site_fract_x
_atom_site_fract_y
_atom_site_fract_z
_atom_site_U_iso_or_equiv
_atom_site_adp_type
_atom_site_occupancy
_atom_site_symmetry_multiplicity
_atom_site_calc_flag
_atom_site_refinement_flags
_atom_site_disorder_assembly
_atom_site_disorder_group
Cl1 Cl 1.0000 0.5000 0.5000 0.0264(7) Uani 1 2 d S . .
O1 O 0.3650(8) 0.6020(7) 0.5273(4) 0.0396(16) Uani 1 1 d . . .
H01 H 0.379(10) 0.651(7) 0.499(5) 0.02(2) Uiso 1 1 d . . .
H02 H 0.289(11) 0.536(8) 0.496(5) 0.05(2) Uiso 1 1 d . . .
Cl2 Cl 0.4383(4) 0.8786(3) 0.46346(16) 0.0397(8) Uani 0.75 1 d P . .
S1 S 0.8021(2) 0.57350(16) 0.70244(10) 0.0179(6) Uani 1 1 d . . .
S2 S 0.5143(3) 0.85650(17) 0.77700(11) 0.0268(6) Uani 1 1 d . . .
S3 S 0.6810(2) 0.45932(16) 0.87897(10) 0.0180(5) Uani 1 1 d . . .
S4 S 0.4414(2) 0.69630(16) 0.93840(10) 0.0187(6) Uani 1 1 d . . .
S5 S 0.4244(2) 0.18254(16) 0.74993(10) 0.0199(6) Uani 1 1 d . . .
S6 S 0.1754(2) 0.48163(16) 0.82704(10) 0.0209(6) Uani 1 1 d . . .
S7 S 0.3010(2) 0.07550(16) 0.92689(10) 0.0186(5) Uani 1 1 d . . .
S8 S 0.0870(2) 0.32262(16) 0.98885(11) 0.0178(5) Uani 1 1 d . . .
S9 S 0.1809(2) -0.07174(17) 1.11308(11) 0.0202(6) Uani 1 1 d . . .
S10 S -0.0288(2) 0.17506(16) 1.17625(10) 0.0188(6) Uani 1 1 d . . .
S11 S 0.0984(2) -0.22813(17) 1.27744(12) 0.0252(6) Uani 1 1 d . . .
S12 S -0.1454(2) 0.07175(18) 1.35401(10) 0.0245(6) Uani 1 1 d . . .
C1 C 0.6677(9) 0.6966(6) 0.6396(4) 0.0231(16) Uani 1 1 d . . .
H1A H 0.7222 0.6967 0.5786 0.028 Uiso 1 1 calc R . .
H1B H 0.5468 0.6723 0.6423 0.028 Uiso 1 1 calc R . .
C2 C 0.6525(9) 0.8336(7) 0.6718(4) 0.0229(17) Uani 1 1 d . . .
H2A H 0.6012 0.8961 0.6288 0.027 Uiso 1 1 calc R . .
H2B H 0.7733 0.8535 0.6761 0.027 Uiso 1 1 calc R . .
C3 C 0.6718(8) 0.5950(6) 0.8055(4) 0.0144(15) Uani 1 1 d . . .
C4 C 0.5617(8) 0.7064(7) 0.8329(4) 0.0168(15) Uani 1 1 d . . .
C5 C 0.5251(8) 0.5321(6) 0.9609(4) 0.0148(14) Uani 1 1 d . . .
C6 C 0.4348(8) 0.3486(6) 0.7040(4) 0.0194(15) Uani 1 1 d . . .
H6A H 0.5210 0.3875 0.7321 0.023 Uiso 1 1 calc R . .
H6B H 0.4813 0.3439 0.6421 0.023 Uiso 1 1 calc R . .
C7 C 0.2551(8) 0.4398(7) 0.7134(4) 0.0183(15) Uani 1 1 d . . .
H7A H 0.1643 0.3974 0.6912 0.022 Uiso 1 1 calc R . .
H7B H 0.2693 0.5204 0.6779 0.022 Uiso 1 1 calc R . .
C8 C 0.3011(8) 0.2120(6) 0.8540(4) 0.0162(15) Uani 1 1 d . . .
C9 C 0.2009(8) 0.3261(6) 0.8821(4) 0.0141(15) Uani 1 1 d . . .
C10 C 0.1571(8) 0.1554(6) 1.0108(4) 0.0126(14) Uani 1 1 d . . .
C11 C 0.1065(8) 0.0949(6) 1.0907(4) 0.0174(15) Uani 1 1 d . . .
C12 C 0.0692(9) -0.0754(7) 1.2206(4) 0.0180(15) Uani 1 1 d . A .
C13 C -0.0278(8) 0.0382(7) 1.2501(4) 0.0163(15) Uani 1 1 d . A .
C14 C 0.0640(18) -0.1771(13) 1.3841(7) 0.023(3) Uani 0.58(2) 1 d P A 1
H14A H 0.0167 -0.2493 1.4199 0.027 Uiso 0.58(2) 1 calc PR A 1
H14B H 0.1844 -0.1746 1.3994 0.027 Uiso 0.58(2) 1 calc PR A 1
C15 C -0.046(7) -0.057(3) 1.4176(13) 0.034(9) Uani 0.40(5) 1 d P A 1
H15A H 0.0298 -0.0183 1.4520 0.040 Uiso 0.40(5) 1 calc PR A 1
H15B H -0.1436 -0.0865 1.4589 0.040 Uiso 0.40(5) 1 calc PR A 1
C14' C -0.046(3) -0.180(2) 1.3854(11) 0.023(3) Uani 0.42 1 d P A 2
H14C H -0.1268 -0.2474 1.3968 0.027 Uiso 0.42(2) 1 calc PR A 2
H14D H 0.0379 -0.1995 1.4283 0.027 Uiso 0.42(2) 1 calc PR A 2
C15' C -0.125(3) -0.098(2) 1.4060(12) 0.024(6) Uani 0.60(5) 1 d P A 2
H15C H -0.0954 -0.0871 1.4642 0.028 Uiso 0.60(5) 1 calc PR A 2
H15D H -0.2477 -0.1200 1.4147 0.028 Uiso 0.60(5) 1 calc PR A 2

loop_
_atom_site_aniso_label
_atom_site_aniso_U_11
_atom_site_aniso_U_22
_atom_site_aniso_U_33
_atom_site_aniso_U_23
_atom_site_aniso_U_13
_atom_site_aniso_U_12
Cl1 0.0275(14) 0.0249(14) 0.0244(13) -0.0035(10) 0.0023(10) 0.0002(11)
O1 0.041(4) 0.043(4) 0.036(3) 0.013(3) -0.009(3) -0.011(3)
Cl2 0.0473(16) 0.0363(16) 0.0333(14) 0.0030(11) 0.0005(11) -0.0065(12)
S1 0.0198(10) 0.0148(10) 0.0161(10) 0.0022(7) 0.0018(7) 0.0019(7)
S2 0.0406(12) 0.0162(11) 0.0181(10) 0.0019(8) 0.0036(8) 0.0059(8)
S3 0.0197(10) 0.0165(10) 0.0155(10) -0.0007(7) 0.0007(7) 0.0024(7)
S4 0.0235(11) 0.0154(11) 0.0147(10) -0.0009(8) 0.0026(8) 0.0003(8)
S5 0.0248(10) 0.0157(10) 0.0160(10) -0.0002(7) 0.0040(7) 0.0010(7)
S6 0.0278(11) 0.0136(10) 0.0187(10) 0.0021(7) 0.0017(7) -0.0002(8)
S7 0.0239(10) 0.0147(10) 0.0139(9) -0.0002(7) 0.0041(7) 0.0014(7)
S8 0.0243(10) 0.0131(10) 0.0143(9) 0.0000(7) 0.0013(7) -0.0009(8)
S9 0.0232(10) 0.0155(11) 0.0195(10) -0.0014(8) 0.0011(8) 0.0018(8)
S10 0.0258(11) 0.0144(10) 0.0143(10) -0.0018(7) 0.0016(7) -0.0001(8)
S11 0.0203(10) 0.0170(11) 0.0351(11) 0.0094(8) 0.0004(8) -0.0006(8)
S12 0.0248(10) 0.0308(12) 0.0154(10) 0.0023(8) 0.0021(8) -0.0020(8)
C1 0.029(4) 0.025(4) 0.012(3) -0.001(3) -0.006(3) 0.012(3)
C2 0.024(4) 0.024(4) 0.016(3) 0.005(3) 0.005(3) 0.000(3)
C3 0.015(3) 0.018(4) 0.008(3) 0.001(3) 0.002(2) -0.001(3)
C4 0.015(3) 0.026(4) 0.009(3) -0.003(3) 0.001(3) -0.004(3)
C5 0.014(3) 0.010(4) 0.020(3) -0.003(3) -0.001(3) 0.000(3)
C6 0.019(4) 0.016(4) 0.022(3) 0.004(3) 0.001(3) -0.005(3)
C7 0.015(3) 0.017(4) 0.023(4) 0.007(3) -0.003(3) -0.004(3)
C8 0.018(3) 0.018(4) 0.014(3) 0.000(3) -0.002(3) -0.007(3)
C9 0.011(3) 0.015(4) 0.016(3) -0.003(3) 0.000(3) -0.002(3)
C10 0.013(3) 0.012(3) 0.015(3) -0.007(3) -0.004(2) -0.002(3)
C11 0.016(4) 0.018(4) 0.018(3) -0.004(3) -0.002(3) -0.003(3)
C12 0.018(4) 0.016(4) 0.021(4) 0.005(3) -0.003(3) -0.006(3)
C13 0.015(3) 0.021(4) 0.013(3) 0.001(3) -0.004(3) -0.001(3)
C14 0.019(8) 0.028(6) 0.020(5) 0.014(4) -0.003(6) -0.003(7)
C15 0.06(2) 0.024(14) 0.015(10) 0.010(9) -0.004(11) -0.019(14)
C14' 0.019(8) 0.028(6) 0.020(5) 0.014(4) -0.003(6) -0.003(7)
C15' 0.025(10) 0.021(10) 0.021(8) 0.003(7) 0.011(6) -0.007(8)

loop_
_atom_type_symbol
_atom_type_description
_atom_type_scat_dispersion_real
_atom_type_scat_dispersion_imag
_atom_type_scat_source
C C 0.0033 0.0016 'International Tables Vol C Tables 4.2.6.8 and 6.1.1.4'
H H 0.0000 0.0000 'International Tables Vol C Tables 4.2.6.8 and 6.1.1.4'
S S 0.1246 0.1234 'International Tables Vol C Tables 4.2.6.8 and 6.1.1.4'
Cl Cl 0.1484 0.1585 'International Tables Vol C Tables 4.2.6.8 and 6.1.1.4'
O O 0.0106 0.0060 'International Tables Vol C Tables 4.2.6.8 and 6.1.1.4'

loop_
_geom_angle_atom_site_label_1
_geom_angle_atom_site_label_2
_geom_angle_atom_site_label_3
_geom_angle
_geom_angle_site_symmetry_1
_geom_angle_site_symmetry_3
_geom_angle_publ_flag
C3 S1 C1 98.3(3) . . ?
C4 S2 C2 103.2(3) . . ?
C5 S3 C3 96.1(3) . . ?
C5 S4 C4 95.6(3) . . ?
C8 S5 C6 101.6(3) . . ?
C9 S6 C7 101.8(3) . . ?
C10 S7 C8 95.6(3) . . ?
C9 S8 C10 95.1(3) . . ?
C11 S9 C12 95.1(3) . . ?
C11 S10 C13 96.2(3) . . ?
C14 S11 C12 99.9(5) . . ?
C14 S11 C14' 25.9(6) . . ?
C12 S11 C14' 98.4(6) . . ?
C15 S12 C13 101.1(8) . . ?
C15 S12 C15' 26.0(11) . . ?
C13 S12 C15' 99.7(5) . . ?
C2 C1 S1 113.3(5) . . ?
C1 C2 S2 113.8(5) . . ?
C4 C3 S3 117.0(5) . . ?
C4 C3 S1 126.6(5) . . ?
S3 C3 S1 116.4(3) . . ?
C3 C4 S2 129.6(5) . . ?
C3 C4 S4 116.2(5) . . ?
S2 C4 S4 114.1(4) . . ?
C5 C5 S3 122.9(6) 2_667 . ?
C5 C5 S4 122.1(6) 2_667 . ?
S3 C5 S4 115.0(4) . . ?
C7 C6 S5 115.2(5) . . ?
C6 C7 S6 112.5(4) . . ?
C9 C8 S7 117.0(5) . . ?
C9 C8 S5 127.8(5) . . ?
S7 C8 S5 115.1(4) . . ?
C8 C9 S8 116.9(5) . . ?
C8 C9 S6 128.9(5) . . ?
S8 C9 S6 114.2(3) . . ?
C11 C10 S7 123.2(5) . . ?
C11 C10 S8 121.4(5) . . ?
S7 C10 S8 115.3(4) . . ?
C10 C11 S10 123.7(5) . . ?
C10 C11 S9 121.2(5) . . ?
S10 C11 S9 115.1(4) . . ?
C13 C12 S11 127.6(6) . . ?
C13 C12 S9 117.4(5) . . ?
S11 C12 S9 115.0(4) . . ?
C12 C13 S10 116.2(5) . . ?
C12 C13 S12 129.5(6) . . ?
S10 C13 S12 114.2(4) . . ?
C15 C14 S11 127.5(12) . . ?
C14 C15 S12 125.5(14) . . ?
C15' C14' S11 133.9(16) . . ?
C14' C15' S12 129.7(15) . . ?

loop_
_geom_bond_atom_site_label_1
_geom_bond_atom_site_label_2
_geom_bond_distance
_geom_bond_site_symmetry_2
_geom_bond_publ_flag
S1 C3 1.752(6) . ?
S1 C1 1.815(6) . ?
S2 C4 1.728(7) . ?
S2 C2 1.806(6) . ?
S3 C5 1.725(6) . ?
S3 C3 1.733(7) . ?
S4 C5 1.739(6) . ?
S4 C4 1.748(6) . ?
S5 C8 1.755(6) . ?
S5 C6 1.806(6) . ?
S6 C9 1.753(6) . ?
S6 C7 1.826(6) . ?
S7 C10 1.731(6) . ?
S7 C8 1.735(7) . ?
S8 C9 1.743(6) . ?
S8 C10 1.743(6) . ?
S9 C11 1.745(7) . ?
S9 C12 1.747(7) . ?
S10 C11 1.722(6) . ?
S10 C13 1.746(7) . ?
S11 C14 1.730(12) . ?
S11 C12 1.743(7) . ?
S11 C14' 1.904(19) . ?
S12 C15 1.74(2) . ?
S12 C13 1.744(6) . ?
S12 C15' 1.856(18) . ?
C1 C2 1.502(9) . ?
C3 C4 1.363(9) . ?
C5 C5 1.364(13) 2_667 ?
C6 C7 1.522(9) . ?
C8 C9 1.357(9) . ?
C10 C11 1.370(10) . ?
C12 C13 1.351(10) . ?
C14 C15 1.46(3) . ?
C14' C15' 1.00(2) . ?
